data_4127608
loop_
_publ_author_name
'Lv, Ze-Jie'
'Huang, Zhe'
'Zhang, Wen-Xiong'
'Xi, Zhenfeng'

_publ_section_title
;
 Scandium-Promoted Direct Conversion of Dinitrogen into Hydrazine
 Derivatives via N-C Bond Formation.
;
_journal_issue 22
_journal_name_full 'Journal of the American Chemical Society'
_journal_page_first 8773
_journal_page_last 8777
_journal_paper_doi 10.1021/jacs.9b04293
_journal_volume 141
_journal_year 2019
_chemical_formula_moiety 'C42 H76 Cl2 N4 Sc2'
_chemical_formula_sum 'C42 H76 Cl2 N4 Sc2'
_chemical_formula_weight 797.88
_space_group_crystal_system monoclinic
_space_group_IT_number 14
_space_group_name_Hall '-P 2yn'
_space_group_name_H-M_alt 'P 1 21/n 1'
_symmetry_space_group_name_Hall '-P 2yn'
_symmetry_space_group_name_H-M 'P 1 21/n 1'
_atom_sites_solution_hydrogens geom
_atom_sites_solution_primary iterative
_audit_creation_date 2019-04-11
_audit_creation_method
;
Olex2 1.2
(compiled 2018.05.29 svn.r3508 for OlexSys, GUI svn.r5506)
;
_cell_angle_alpha 90
_cell_angle_beta 100.782(4)
_cell_angle_gamma 90
_cell_formula_units_Z 2
_cell_length_a 9.6512(4)
_cell_length_b 13.5252(4)
_cell_length_c 17.6863(6)
_cell_measurement_reflns_used 14825
_cell_measurement_temperature 179.98(10)
_cell_measurement_theta_max 30.2890
_cell_measurement_theta_min 3.7620
_cell_volume 2267.91(14)
_computing_cell_refinement 'CrysAlisPro 1.171.39.28b (Rigaku OD, 2015)'
_computing_data_collection 'CrysAlisPro 1.171.39.28b (Rigaku OD, 2015)'
_computing_data_reduction 'CrysAlisPro 1.171.39.28b (Rigaku OD, 2015)'
_computing_molecular_graphics 'Olex2 (Dolomanov et al., 2009)'
_computing_publication_material 'Olex2 (Dolomanov et al., 2009)'
_computing_structure_refinement 'ShelXL (Sheldrick, 2015)'
_computing_structure_solution 'olex2.solve (Bourhis et al., 2015)'
_diffrn_ambient_environment N~2~
_diffrn_ambient_temperature 179.98(10)
_diffrn_detector 'CCD plate'
_diffrn_measured_fraction_theta_full 0.993
_diffrn_measured_fraction_theta_max 0.994
_diffrn_measurement_details
;
List of Runs (angles in degrees, time in seconds):

  # Type    Start    End  Width  t~exp~   \w     \q     \k     \f   Frames
--------------------------------------------------------------------------
  1  \w    -27.00  31.00   0.50    8.00    --   -1.70 -82.00  90.00  116
  2  \w    -32.00  26.00   0.50    8.00    --   -1.70 -82.00-120.00  116
  3  \w    -32.00  29.00   0.50    8.00    --   -1.70 -82.00  30.00  122
  4  \w    -19.00  81.00   0.50    8.00    --   -1.70  57.00-150.00  200
  5  \w    -11.00  17.00   0.50    8.00    --   -1.70 -82.00 -60.00   56
  6  \w      7.00  33.00   0.50    8.00    --   -1.70  57.00 -90.00   52
  7  \w     40.00  79.00   0.50    8.00    --   -1.70  57.00 -90.00   78
  8  \w      7.00  32.00   0.50    8.00    --    2.00 -77.00 -60.00   50
  9  \w    -32.00  34.00   0.50    8.00    --    2.00 -82.00 150.00  132
 10  \w    -75.00 -40.00   0.50    8.00    --    2.00 -38.00 150.00   70
;
_diffrn_measurement_device 'four-circle diffractometer'
_diffrn_measurement_device_type 'XtaLAB AFC12 (RINC): Kappa single'
_diffrn_measurement_method '\w scans'
_diffrn_orient_matrix_type 'CrysAlisPro convention (1999,Acta A55,543-557)'
_diffrn_orient_matrix_UB_11 0.0663306000
_diffrn_orient_matrix_UB_12 0.0223804000
_diffrn_orient_matrix_UB_13 -0.0004581000
_diffrn_orient_matrix_UB_21 -0.0028024000
_diffrn_orient_matrix_UB_22 0.0237852000
_diffrn_orient_matrix_UB_23 0.0354157000
_diffrn_orient_matrix_UB_31 0.0345546000
_diffrn_orient_matrix_UB_32 -0.0410353000
_diffrn_orient_matrix_UB_33 0.0202618000
_diffrn_radiation_monochromator graphite
_diffrn_radiation_probe x-ray
_diffrn_radiation_type MoK\a
_diffrn_radiation_wavelength 0.71073
_diffrn_reflns_av_R_equivalents 0.0324
_diffrn_reflns_av_unetI/netI 0.0160
_diffrn_reflns_Laue_measured_fraction_full 0.993
_diffrn_reflns_Laue_measured_fraction_max 0.994
_diffrn_reflns_limit_h_max 11
_diffrn_reflns_limit_h_min -11
_diffrn_reflns_limit_k_max 16
_diffrn_reflns_limit_k_min -16
_diffrn_reflns_limit_l_max 21
_diffrn_reflns_limit_l_min -21
_diffrn_reflns_number 38301
_diffrn_reflns_point_group_measured_fraction_full 0.993
_diffrn_reflns_point_group_measured_fraction_max 0.994
_diffrn_reflns_theta_full 25.242
_diffrn_reflns_theta_max 26.021
_diffrn_reflns_theta_min 3.701
_diffrn_source 'fine-focus sealed X-ray tube'
_diffrn_source_type 'Enhance (Mo) X-ray Source'
_exptl_absorpt_coefficient_mu 0.448
_exptl_absorpt_correction_T_max 1.00000
_exptl_absorpt_correction_T_min 0.80511
_exptl_absorpt_correction_type multi-scan
_exptl_absorpt_process_details
;
CrysAlisPro 1.171.39.28b (Rigaku Oxford Diffraction, 2015)
Empirical absorption correction using spherical harmonics,
 implemented in SCALE3 ABSPACK scaling algorithm.
;
_exptl_crystal_colour 'clear light colourless'
_exptl_crystal_colour_lustre clear
_exptl_crystal_colour_modifier light
_exptl_crystal_colour_primary colourless
_exptl_crystal_density_diffrn 1.168
_exptl_crystal_description block
_exptl_crystal_F_000 864
_exptl_crystal_size_max 0.15
_exptl_crystal_size_mid 0.12
_exptl_crystal_size_min 0.1
_refine_diff_density_max 0.277
_refine_diff_density_min -0.198
_refine_diff_density_rms 0.044
_refine_ls_extinction_method none
_refine_ls_goodness_of_fit_ref 1.105
_refine_ls_hydrogen_treatment constr
_refine_ls_matrix_type full
_refine_ls_number_parameters 265
_refine_ls_number_reflns 4447
_refine_ls_number_restraints 0
_refine_ls_restrained_S_all 1.105
_refine_ls_R_factor_all 0.0392
_refine_ls_R_factor_gt 0.0335
_refine_ls_shift/su_max 0.002
_refine_ls_shift/su_mean 0.000
_refine_ls_structure_factor_coef Fsqd
_refine_ls_weighting_details 'w=1/[\s^2^(Fo^2^)+(0.0378P)^2^+1.1539P] where P=(Fo^2^+2Fc^2^)/3'
_refine_ls_weighting_scheme calc
_refine_ls_wR_factor_gt 0.0844
_refine_ls_wR_factor_ref 0.0885
_reflns_Friedel_coverage 0.000
_reflns_number_gt 3970
_reflns_number_total 4447
_reflns_threshold_expression 'I > 2\s(I)'
_cod_data_source_file ja9b04293_si_002.cif
_cod_data_source_block 1
_cod_database_code 4127608
_shelx_shelxl_version_number 2017/1
_chemical_oxdiff_formula 'Sc C N H Cl'
_shelx_space_group_comment
;
The symmetry employed for this shelxl refinement is uniquely defined
by the following loop, which should always be used as a source of
symmetry information in preference to the above space-group names.
They are only intended as comments.
;
_shelx_estimated_absorpt_t_max 0.957
_shelx_estimated_absorpt_t_min 0.936
_reflns_odcompleteness_completeness 99.69
_reflns_odcompleteness_iscentric 1
_reflns_odcompleteness_theta 27.42
_olex2_refinement_description
;
1. Fixed Uiso
 At 1.2 times of:
  All C(H) groups, All C(H,H) groups, All C(H,H,H,H) groups
 At 1.5 times of:
  All C(H,H,H) groups
2. Others
 Sof(H2BC)=Sof(H2BD)=Sof(C2AA)=Sof(H2AC)=Sof(H2AD)=Sof(C4A)=Sof(H4AA)=
 Sof(H4AB)=Sof(C5A)=Sof(H5AA)=Sof(H5AB)=Sof(H5AC)=1-FVAR(1)
 Sof(H2AA)=Sof(H2AB)=Sof(C3)=Sof(H3A)=Sof(H3B)=Sof(C4)=Sof(H4A)=Sof(H4B)=
 Sof(C5)=Sof(H5A)=Sof(H5B)=Sof(H5C)=FVAR(1)
3.a Ternary CH refined with riding coordinates:
 C6(H6), C9(H9)
3.b Secondary CH2 refined with riding coordinates:
 C2(H2AA,H2AB), C2(H2BC,H2BD), C2AA(H2AC,H2AD), C3(H3A,H3B), C4(H4A,H4B),
 C4A(H4AA,H4AB)
3.c Idealised Me refined as rotating group:
 C5(H5A,H5B,H5C), C5A(H5AA,H5AB,H5AC), C7(H7A,H7B,H7C), C8(H8A,H8B,H8C),
 C10(H10A,H10B,H10C), C11(H11A,H11B,H11C), C17(H17A,H17B,H17C), C18(H18A,H18B,
 H18C), C19(H19A,H19B,H19C), C20(H20A,H20B,H20C), C21(H21A,H21B,H21C)
;
_olex2_submission_special_instructions 'No special instructions were received'
_oxdiff_exptl_absorpt_empirical_details
;
Empirical correction (ABSPACK) includes:
- Absorption correction using spherical harmonics
- Frame scaling
;
_oxdiff_exptl_absorpt_empirical_full_max 1.298
_oxdiff_exptl_absorpt_empirical_full_min 0.727

loop_
_space_group_symop_operation_xyz
'x, y, z'
'-x+1/2, y+1/2, -z+1/2'
'-x, -y, -z'
'x-1/2, -y-1/2, z-1/2'

loop_
_atom_site_label
_atom_site_type_symbol
_atom_site_fract_x
_atom_site_fract_y
_atom_site_fract_z
_atom_site_U_iso_or_equiv
_atom_site_adp_type
_atom_site_occupancy
_atom_site_site_symmetry_order
_atom_site_calc_flag
_atom_site_refinement_flags_posn
_atom_site_refinement_flags_occupancy
_atom_site_disorder_assembly
_atom_site_disorder_group
Sc1 Sc 0.53027(3) 0.36484(2) 0.54429(2) 0.02466(10) Uani 1 1 d . . . .
Cl1 Cl 0.46909(4) 0.45217(3) 0.41361(2) 0.02943(11) Uani 1 1 d . . . .
N1 N 0.68936(15) 0.27871(10) 0.50108(8) 0.0331(3) Uani 1 1 d . . . .
N2 N 0.73461(16) 0.34624(11) 0.61863(8) 0.0349(3) Uani 1 1 d . . . .
C1 C 0.78185(18) 0.28922(13) 0.56713(10) 0.0331(4) Uani 1 1 d . . . .
C2 C 0.9209(2) 0.23401(15) 0.58394(12) 0.0433(4) Uani 1 1 d . . . .
H2AA H 0.984579 0.267221 0.625067 0.052 Uiso 0.670(13) 1 calc R P A 1
H2AB H 0.963752 0.234615 0.538504 0.052 Uiso 0.670(13) 1 calc R P A 1
H2BC H 0.994773 0.276608 0.610977 0.052 Uiso 0.330(13) 1 calc R P A 2
H2BD H 0.947498 0.212447 0.536321 0.052 Uiso 0.330(13) 1 calc R P A 2
C2AA C 0.900(2) 0.1425(14) 0.6350(10) 0.068(5) Uani 0.330(13) 1 d . P A 2
H2AC H 0.865776 0.163652 0.680510 0.081 Uiso 0.330(13) 1 calc R P A 2
H2AD H 0.832466 0.097002 0.606331 0.081 Uiso 0.330(13) 1 calc R P A 2
C3 C 0.8996(8) 0.1259(6) 0.6077(4) 0.0503(15) Uani 0.670(13) 1 d . P A 1
H3A H 0.866738 0.126350 0.656274 0.060 Uiso 0.670(13) 1 calc R P A 1
H3B H 0.825913 0.096437 0.569520 0.060 Uiso 0.670(13) 1 calc R P A 1
C4 C 1.0293(9) 0.0608(5) 0.6163(3) 0.073(2) Uani 0.670(13) 1 d . P A 1
H4A H 1.005912 -0.004629 0.632630 0.087 Uiso 0.670(13) 1 calc R P A 1
H4B H 1.057156 0.054200 0.566614 0.087 Uiso 0.670(13) 1 calc R P A 1
C4A C 1.0463(19) 0.0913(12) 0.6584(14) 0.117(8) Uani 0.330(13) 1 d . P A 2
H4AA H 1.112600 0.140924 0.682629 0.140 Uiso 0.330(13) 1 calc R P A 2
H4AB H 1.037860 0.042518 0.697420 0.140 Uiso 0.330(13) 1 calc R P A 2
C5 C 1.1495(6) 0.1001(4) 0.6724(4) 0.094(3) Uani 0.670(13) 1 d . P A 1
H5A H 1.181663 0.160612 0.653126 0.141 Uiso 0.670(13) 1 calc GR P A 1
H5B H 1.224867 0.052712 0.680158 0.141 Uiso 0.670(13) 1 calc GR P A 1
H5C H 1.120130 0.112652 0.720489 0.141 Uiso 0.670(13) 1 calc GR P A 1
C5A C 1.1064(18) 0.0448(11) 0.6026(11) 0.132(7) Uani 0.330(13) 1 d . P A 2
H5AA H 1.127190 0.092939 0.566425 0.198 Uiso 0.330(13) 1 calc GR P A 2
H5AB H 1.041740 -0.003305 0.576183 0.198 Uiso 0.330(13) 1 calc GR P A 2
H5AC H 1.191979 0.012442 0.626528 0.198 Uiso 0.330(13) 1 calc GR P A 2
C6 C 0.8261(2) 0.37381(16) 0.69173(10) 0.0429(4) Uani 1 1 d . . . .
H6 H 0.879937 0.315552 0.713073 0.052 Uiso 1 1 calc R . . .
C7 C 0.7374(3) 0.4096(2) 0.74904(11) 0.0592(6) Uani 1 1 d . . . .
H7A H 0.681102 0.464940 0.727717 0.089 Uiso 1 1 calc GR . . .
H7B H 0.798293 0.429217 0.795929 0.089 Uiso 1 1 calc GR . . .
H7C H 0.676818 0.357063 0.759617 0.089 Uiso 1 1 calc GR . . .
C8 C 0.9283(2) 0.45502(18) 0.68019(12) 0.0545(5) Uani 1 1 d . . . .
H8A H 0.982107 0.434387 0.642516 0.082 Uiso 1 1 calc GR . . .
H8B H 0.990798 0.468176 0.728063 0.082 Uiso 1 1 calc GR . . .
H8C H 0.876613 0.513941 0.662692 0.082 Uiso 1 1 calc GR . . .
C9 C 0.7288(2) 0.22891(14) 0.43420(11) 0.0406(4) Uani 1 1 d . . . .
H9 H 0.786389 0.170806 0.452052 0.049 Uiso 1 1 calc R . . .
C10 C 0.5976(2) 0.19556(17) 0.37849(13) 0.0532(5) Uani 1 1 d . . . .
H10A H 0.546440 0.148858 0.403609 0.080 Uiso 1 1 calc GR . . .
H10B H 0.624606 0.164991 0.334460 0.080 Uiso 1 1 calc GR . . .
H10C H 0.538747 0.251760 0.362238 0.080 Uiso 1 1 calc GR . . .
C11 C 0.8136(2) 0.29784(18) 0.39212(12) 0.0537(5) Uani 1 1 d . . . .
H11A H 0.756529 0.353653 0.372540 0.081 Uiso 1 1 calc GR . . .
H11B H 0.841798 0.263034 0.350179 0.081 Uiso 1 1 calc GR . . .
H11C H 0.895832 0.320275 0.427121 0.081 Uiso 1 1 calc GR . . .
C12 C 0.3982(2) 0.20744(13) 0.55461(13) 0.0448(5) Uani 1 1 d . . . .
C13 C 0.4279(2) 0.24885(14) 0.62910(12) 0.0432(5) Uani 1 1 d . . . .
C14 C 0.35117(19) 0.33845(13) 0.62749(10) 0.0342(4) Uani 1 1 d . . . .
C15 C 0.27635(17) 0.35304(12) 0.55123(10) 0.0304(3) Uani 1 1 d . . . .
C16 C 0.30454(19) 0.27131(13) 0.50610(11) 0.0371(4) Uani 1 1 d . . . .
C17 C 0.3398(2) 0.40226(16) 0.69565(11) 0.0458(5) Uani 1 1 d . . . .
H17A H 0.422918 0.394330 0.734517 0.069 Uiso 1 1 calc GR . . .
H17B H 0.258393 0.382951 0.716073 0.069 Uiso 1 1 calc GR . . .
H17C H 0.330719 0.470238 0.679891 0.069 Uiso 1 1 calc GR . . .
C18 C 0.5094(3) 0.19687(19) 0.69899(15) 0.0667(7) Uani 1 1 d . . . .
H18A H 0.604702 0.186157 0.692231 0.100 Uiso 1 1 calc GR . . .
H18B H 0.465811 0.134416 0.705398 0.100 Uiso 1 1 calc GR . . .
H18C H 0.509722 0.236981 0.743802 0.100 Uiso 1 1 calc GR . . .
C19 C 0.4428(3) 0.10509(15) 0.53507(19) 0.0703(8) Uani 1 1 d . . . .
H19A H 0.402383 0.090155 0.482502 0.105 Uiso 1 1 calc GR . . .
H19B H 0.410573 0.057707 0.568318 0.105 Uiso 1 1 calc GR . . .
H19C H 0.543764 0.102285 0.541954 0.105 Uiso 1 1 calc GR . . .
C20 C 0.2356(2) 0.25305(17) 0.42378(13) 0.0532(5) Uani 1 1 d . . . .
H20A H 0.215838 0.315156 0.397719 0.080 Uiso 1 1 calc GR . . .
H20B H 0.149108 0.217399 0.422345 0.080 Uiso 1 1 calc GR . . .
H20C H 0.297749 0.214929 0.398734 0.080 Uiso 1 1 calc GR . . .
C21 C 0.17846(18) 0.43771(13) 0.52356(10) 0.0358(4) Uani 1 1 d . . . .
H21A H 0.192285 0.489643 0.561216 0.054 Uiso 1 1 calc GR . . .
H21B H 0.082536 0.415170 0.516070 0.054 Uiso 1 1 calc GR . . .
H21C H 0.198178 0.462255 0.475747 0.054 Uiso 1 1 calc GR . . .

loop_
_atom_site_aniso_label
_atom_site_aniso_U_11
_atom_site_aniso_U_22
_atom_site_aniso_U_33
_atom_site_aniso_U_23
_atom_site_aniso_U_13
_atom_site_aniso_U_12
Sc1 0.02852(17) 0.02275(16) 0.02310(15) 0.00266(11) 0.00585(11) 0.00458(11)
Cl1 0.0403(2) 0.02715(19) 0.01972(18) -0.00135(14) 0.00280(15) 0.00276(15)
N1 0.0338(7) 0.0325(7) 0.0331(7) -0.0023(6) 0.0068(6) 0.0074(6)
N2 0.0358(8) 0.0426(8) 0.0249(7) 0.0051(6) 0.0023(6) 0.0110(6)
C1 0.0317(8) 0.0321(8) 0.0362(9) 0.0087(7) 0.0082(7) 0.0073(7)
C2 0.0352(9) 0.0437(10) 0.0501(11) 0.0073(9) 0.0058(8) 0.0118(8)
C2AA 0.072(7) 0.061(9) 0.080(10) 0.041(7) 0.038(8) 0.046(7)
C3 0.047(3) 0.042(2) 0.060(4) 0.006(2) 0.004(2) 0.0103(19)
C4 0.090(5) 0.060(3) 0.068(3) 0.014(2) 0.013(3) 0.041(3)
C4A 0.086(13) 0.076(10) 0.20(2) 0.067(11) 0.041(14) 0.055(9)
C5 0.041(3) 0.091(4) 0.144(6) 0.074(4) 0.000(3) 0.006(2)
C5A 0.088(10) 0.120(11) 0.191(18) -0.015(11) 0.035(11) 0.060(8)
C6 0.0418(10) 0.0587(12) 0.0250(8) 0.0066(8) -0.0022(7) 0.0129(9)
C7 0.0583(13) 0.0932(18) 0.0237(9) 0.0017(10) 0.0020(9) 0.0176(13)
C8 0.0543(13) 0.0692(15) 0.0365(10) -0.0078(10) -0.0006(9) -0.0016(11)
C9 0.0393(10) 0.0373(9) 0.0457(10) -0.0125(8) 0.0097(8) 0.0089(8)
C10 0.0511(12) 0.0540(12) 0.0548(12) -0.0250(10) 0.0101(10) -0.0012(10)
C11 0.0530(12) 0.0689(14) 0.0435(11) -0.0194(10) 0.0201(9) -0.0056(11)
C12 0.0472(11) 0.0228(8) 0.0709(14) 0.0037(8) 0.0278(10) 0.0005(7)
C13 0.0445(10) 0.0361(9) 0.0541(12) 0.0200(9) 0.0223(9) 0.0086(8)
C14 0.0368(9) 0.0343(9) 0.0355(9) 0.0094(7) 0.0168(7) 0.0044(7)
C15 0.0286(8) 0.0274(8) 0.0372(9) 0.0003(7) 0.0110(7) 0.0000(6)
C16 0.0340(9) 0.0283(8) 0.0517(11) -0.0063(8) 0.0153(8) -0.0049(7)
C17 0.0518(11) 0.0587(12) 0.0310(9) 0.0056(9) 0.0183(8) 0.0097(10)
C18 0.0663(15) 0.0629(15) 0.0764(16) 0.0456(13) 0.0270(13) 0.0210(12)
C19 0.0720(16) 0.0242(10) 0.126(2) 0.0023(12) 0.0482(16) 0.0053(10)
C20 0.0422(11) 0.0536(12) 0.0641(14) -0.0280(11) 0.0109(10) -0.0113(9)
C21 0.0324(9) 0.0364(9) 0.0384(9) 0.0010(7) 0.0058(7) 0.0061(7)

loop_
_atom_type_symbol
_atom_type_description
_atom_type_scat_dispersion_real
_atom_type_scat_dispersion_imag
_atom_type_scat_source
C C 0.0033 0.0016 'International Tables Vol C Tables 4.2.6.8 and 6.1.1.4'
H H 0.0000 0.0000 'International Tables Vol C Tables 4.2.6.8 and 6.1.1.4'
Cl Cl 0.1484 0.1585 'International Tables Vol C Tables 4.2.6.8 and 6.1.1.4'
N N 0.0061 0.0033 'International Tables Vol C Tables 4.2.6.8 and 6.1.1.4'
Sc Sc 0.2519 0.3716 'International Tables Vol C Tables 4.2.6.8 and 6.1.1.4'

loop_
_geom_angle_atom_site_label_1
_geom_angle_atom_site_label_2
_geom_angle_atom_site_label_3
_geom_angle
_geom_angle_site_symmetry_1
_geom_angle_site_symmetry_3
Cl1 Sc1 Cl1 78.827(14) . 3_666
Cl1 Sc1 C1 112.38(4) 3_666 .
Cl1 Sc1 C1 111.89(4) . .
N1 Sc1 Cl1 130.54(4) . 3_666
N1 Sc1 Cl1 89.35(4) . .
N1 Sc1 C1 31.02(5) . .
N1 Sc1 C12 88.43(6) . .
N1 Sc1 C13 105.01(6) . .
N1 Sc1 C14 137.91(6) . .
N1 Sc1 C15 138.67(6) . .
N1 Sc1 C16 105.70(6) . .
N2 Sc1 Cl1 89.06(4) . 3_666
N2 Sc1 Cl1 129.00(4) . .
N2 Sc1 N1 61.96(5) . .
N2 Sc1 C1 30.97(5) . .
N2 Sc1 C12 105.92(7) . .
N2 Sc1 C13 88.87(6) . .
N2 Sc1 C14 106.10(6) . .
N2 Sc1 C15 139.14(6) . .
N2 Sc1 C16 138.77(6) . .
C12 Sc1 Cl1 140.05(5) . 3_666
C12 Sc1 Cl1 115.00(6) . .
C12 Sc1 C1 97.33(6) . .
C13 Sc1 Cl1 114.10(5) . 3_666
C13 Sc1 Cl1 141.27(5) . .
C13 Sc1 C1 97.05(6) . .
C13 Sc1 C12 32.75(7) . .
C13 Sc1 C16 54.69(7) . .
C14 Sc1 Cl1 86.08(4) . 3_666
C14 Sc1 Cl1 121.94(4) . .
C14 Sc1 C1 125.63(6) . .
C14 Sc1 C12 54.40(6) . .
C14 Sc1 C13 32.97(6) . .
C14 Sc1 C16 54.73(6) . .
C15 Sc1 Cl1 89.80(4) . 3_666
C15 Sc1 Cl1 90.64(4) . .
C15 Sc1 C1 150.53(5) . .
C15 Sc1 C12 54.64(6) . .
C15 Sc1 C13 54.88(6) . .
C15 Sc1 C14 33.14(6) . .
C15 Sc1 C16 33.10(5) . .
C16 Sc1 Cl1 121.16(4) . 3_666
C16 Sc1 Cl1 86.99(5) . .
C16 Sc1 C1 125.81(6) . .
C16 Sc1 C12 32.90(7) . .
Sc1 Cl1 Sc1 101.172(14) . 3_666
C1 N1 Sc1 92.05(10) . .
C1 N1 C9 121.30(14) . .
C9 N1 Sc1 146.37(12) . .
C1 N2 Sc1 92.36(10) . .
C1 N2 C6 121.34(15) . .
C6 N2 Sc1 146.20(12) . .
N1 C1 Sc1 56.93(8) . .
N1 C1 C2 122.70(16) . .
N2 C1 Sc1 56.67(8) . .
N2 C1 N1 113.52(14) . .
N2 C1 C2 123.56(16) . .
C2 C1 Sc1 173.07(13) . .
C1 C2 H2AA 109.4 . .
C1 C2 H2AB 109.4 . .
C1 C2 H2BC 110.2 . .
C1 C2 H2BD 110.2 . .
C1 C2 C2AA 107.4(6) . .
C1 C2 C3 111.2(3) . .
H2AA C2 H2AB 108.0 . .
H2BC C2 H2BD 108.5 . .
C2AA C2 H2BC 110.2 . .
C2AA C2 H2BD 110.2 . .
C3 C2 H2AA 109.4 . .
C3 C2 H2AB 109.4 . .
C2 C2AA H2AC 110.2 . .
C2 C2AA H2AD 110.2 . .
H2AC C2AA H2AD 108.5 . .
C4A C2AA C2 107.4(13) . .
C4A C2AA H2AC 110.2 . .
C4A C2AA H2AD 110.2 . .
C2 C3 H3A 108.4 . .
C2 C3 H3B 108.4 . .
H3A C3 H3B 107.5 . .
C4 C3 C2 115.3(6) . .
C4 C3 H3A 108.4 . .
C4 C3 H3B 108.4 . .
C3 C4 H4A 109.0 . .
C3 C4 H4B 109.0 . .
H4A C4 H4B 107.8 . .
C5 C4 C3 112.8(6) . .
C5 C4 H4A 109.0 . .
C5 C4 H4B 109.0 . .
C2AA C4A H4AA 107.4 . .
C2AA C4A H4AB 107.4 . .
H4AA C4A H4AB 107.0 . .
C5A C4A C2AA 120(2) . .
C5A C4A H4AA 107.4 . .
C5A C4A H4AB 107.4 . .
C4 C5 H5A 109.5 . .
C4 C5 H5B 109.5 . .
C4 C5 H5C 109.5 . .
H5A C5 H5B 109.5 . .
H5A C5 H5C 109.5 . .
H5B C5 H5C 109.5 . .
C4A C5A H5AA 109.5 . .
C4A C5A H5AB 109.5 . .
C4A C5A H5AC 109.5 . .
H5AA C5A H5AB 109.5 . .
H5AA C5A H5AC 109.5 . .
H5AB C5A H5AC 109.5 . .
N2 C6 H6 108.8 . .
N2 C6 C7 110.26(16) . .
N2 C6 C8 111.35(15) . .
C7 C6 H6 108.8 . .
C8 C6 H6 108.8 . .
C8 C6 C7 108.70(19) . .
C6 C7 H7A 109.5 . .
C6 C7 H7B 109.5 . .
C6 C7 H7C 109.5 . .
H7A C7 H7B 109.5 . .
H7A C7 H7C 109.5 . .
H7B C7 H7C 109.5 . .
C6 C8 H8A 109.5 . .
C6 C8 H8B 109.5 . .
C6 C8 H8C 109.5 . .
H8A C8 H8B 109.5 . .
H8A C8 H8C 109.5 . .
H8B C8 H8C 109.5 . .
N1 C9 H9 108.9 . .
N1 C9 C10 110.31(15) . .
N1 C9 C11 110.85(15) . .
C10 C9 H9 108.9 . .
C10 C9 C11 108.88(18) . .
C11 C9 H9 108.9 . .
C9 C10 H10A 109.5 . .
C9 C10 H10B 109.5 . .
C9 C10 H10C 109.5 . .
H10A C10 H10B 109.5 . .
H10A C10 H10C 109.5 . .
H10B C10 H10C 109.5 . .
C9 C11 H11A 109.5 . .
C9 C11 H11B 109.5 . .
C9 C11 H11C 109.5 . .
H11A C11 H11B 109.5 . .
H11A C11 H11C 109.5 . .
H11B C11 H11C 109.5 . .
C13 C12 Sc1 73.36(10) . .
C13 C12 C16 108.56(16) . .
C13 C12 C19 124.2(2) . .
C16 C12 Sc1 73.36(10) . .
C16 C12 C19 126.7(2) . .
C19 C12 Sc1 126.32(14) . .
C12 C13 Sc1 73.89(10) . .
C12 C13 C14 107.87(17) . .
C12 C13 C18 124.29(19) . .
C14 C13 Sc1 73.44(10) . .
C14 C13 C18 127.2(2) . .
C18 C13 Sc1 125.43(14) . .
C13 C14 Sc1 73.59(10) . .
C13 C14 C15 107.98(16) . .
C13 C14 C17 126.23(17) . .
C15 C14 Sc1 72.86(9) . .
C15 C14 C17 125.56(16) . .
C17 C14 Sc1 123.59(13) . .
C14 C15 Sc1 74.01(9) . .
C14 C15 C21 126.22(15) . .
C16 C15 Sc1 74.17(10) . .
C16 C15 C14 108.01(15) . .
C16 C15 C21 125.71(16) . .
C21 C15 Sc1 120.00(11) . .
C12 C16 Sc1 73.74(11) . .
C12 C16 C15 107.57(17) . .
C12 C16 C20 127.06(17) . .
C15 C16 Sc1 72.72(10) . .
C15 C16 C20 125.15(17) . .
C20 C16 Sc1 123.38(13) . .
C14 C17 H17A 109.5 . .
C14 C17 H17B 109.5 . .
C14 C17 H17C 109.5 . .
H17A C17 H17B 109.5 . .
H17A C17 H17C 109.5 . .
H17B C17 H17C 109.5 . .
C13 C18 H18A 109.5 . .
C13 C18 H18B 109.5 . .
C13 C18 H18C 109.5 . .
H18A C18 H18B 109.5 . .
H18A C18 H18C 109.5 . .
H18B C18 H18C 109.5 . .
C12 C19 H19A 109.5 . .
C12 C19 H19B 109.5 . .
C12 C19 H19C 109.5 . .
H19A C19 H19B 109.5 . .
H19A C19 H19C 109.5 . .
H19B C19 H19C 109.5 . .
C16 C20 H20A 109.5 . .
C16 C20 H20B 109.5 . .
C16 C20 H20C 109.5 . .
H20A C20 H20B 109.5 . .
H20A C20 H20C 109.5 . .
H20B C20 H20C 109.5 . .
C15 C21 H21A 109.5 . .
C15 C21 H21B 109.5 . .
C15 C21 H21C 109.5 . .
H21A C21 H21B 109.5 . .
H21A C21 H21C 109.5 . .
H21B C21 H21C 109.5 . .

loop_
_geom_bond_atom_site_label_1
_geom_bond_atom_site_label_2
_geom_bond_distance
_geom_bond_site_symmetry_2
Sc1 Cl1 2.5641(5) .
Sc1 Cl1 2.5842(5) 3_666
Sc1 N1 2.1766(14) .
Sc1 N2 2.1705(14) .
Sc1 C1 2.5957(17) .
Sc1 C12 2.5052(18) .
Sc1 C13 2.4985(18) .
Sc1 C14 2.4964(16) .
Sc1 C15 2.4816(16) .
Sc1 C16 2.5004(18) .
N1 C1 1.338(2) .
N1 C9 1.472(2) .
N2 C1 1.337(2) .
N2 C6 1.471(2) .
C1 C2 1.516(2) .
C2 H2AA 0.9700 .
C2 H2AB 0.9700 .
C2 H2BC 0.9700 .
C2 H2BD 0.9700 .
C2 C2AA 1.566(17) .
C2 C3 1.546(9) .
C2AA H2AC 0.9700 .
C2AA H2AD 0.9700 .
C2AA C4A 1.55(2) .
C3 H3A 0.9700 .
C3 H3B 0.9700 .
C3 C4 1.514(12) .
C4 H4A 0.9700 .
C4 H4B 0.9700 .
C4 C5 1.478(11) .
C4A H4AA 0.9700 .
C4A H4AB 0.9700 .
C4A C5A 1.39(3) .
C5 H5A 0.9600 .
C5 H5B 0.9600 .
C5 H5C 0.9600 .
C5A H5AA 0.9600 .
C5A H5AB 0.9600 .
C5A H5AC 0.9600 .
C6 H6 0.9800 .
C6 C7 1.523(3) .
C6 C8 1.515(3) .
C7 H7A 0.9600 .
C7 H7B 0.9600 .
C7 H7C 0.9600 .
C8 H8A 0.9600 .
C8 H8B 0.9600 .
C8 H8C 0.9600 .
C9 H9 0.9800 .
C9 C10 1.521(3) .
C9 C11 1.523(3) .
C10 H10A 0.9600 .
C10 H10B 0.9600 .
C10 H10C 0.9600 .
C11 H11A 0.9600 .
C11 H11B 0.9600 .
C11 H11C 0.9600 .
C12 C13 1.411(3) .
C12 C16 1.418(3) .
C12 C19 1.509(3) .
C13 C14 1.417(2) .
C13 C18 1.509(3) .
C14 C15 1.420(2) .
C14 C17 1.503(3) .
C15 C16 1.419(2) .
C15 C21 1.507(2) .
C16 C20 1.504(3) .
C17 H17A 0.9600 .
C17 H17B 0.9600 .
C17 H17C 0.9600 .
C18 H18A 0.9600 .
C18 H18B 0.9600 .
C18 H18C 0.9600 .
C19 H19A 0.9600 .
C19 H19B 0.9600 .
C19 H19C 0.9600 .
C20 H20A 0.9600 .
C20 H20B 0.9600 .
C20 H20C 0.9600 .
C21 H21A 0.9600 .
C21 H21B 0.9600 .
C21 H21C 0.9600 .

loop_
_geom_torsion_atom_site_label_1
_geom_torsion_atom_site_label_2
_geom_torsion_atom_site_label_3
_geom_torsion_atom_site_label_4
_geom_torsion
Sc1 N1 C1 N2 -3.04(15)
Sc1 N1 C1 C2 171.76(15)
Sc1 N1 C9 C10 -27.8(3)
Sc1 N1 C9 C11 92.9(2)
Sc1 N2 C1 N1 3.05(15)
Sc1 N2 C1 C2 -171.70(15)
Sc1 N2 C6 C7 22.7(3)
Sc1 N2 C6 C8 -98.0(2)
Sc1 C12 C13 C14 66.11(13)
Sc1 C12 C13 C18 -122.24(19)
Sc1 C12 C16 C15 -65.36(12)
Sc1 C12 C16 C20 119.86(19)
Sc1 C13 C14 C15 65.25(12)
Sc1 C13 C14 C17 -119.95(18)
Sc1 C14 C15 C16 66.95(12)
Sc1 C14 C15 C21 -115.77(17)
Sc1 C15 C16 C12 66.04(12)
Sc1 C15 C16 C20 -119.06(18)
N1 C1 C2 C2AA -98.7(8)
N1 C1 C2 C3 -78.3(3)
N2 C1 C2 C2AA 75.5(8)
N2 C1 C2 C3 96.0(3)
C1 N1 C9 C10 160.52(17)
C1 N1 C9 C11 -78.8(2)
C1 N2 C6 C7 -162.08(18)
C1 N2 C6 C8 77.2(2)
C1 C2 C2AA C4A -175.0(13)
C1 C2 C3 C4 172.8(4)
C2 C2AA C4A C5A -68(2)
C2 C3 C4 C5 57.1(7)
C6 N2 C1 Sc1 -177.34(19)
C6 N2 C1 N1 -174.30(16)
C6 N2 C1 C2 11.0(3)
C9 N1 C1 Sc1 175.42(18)
C9 N1 C1 N2 172.38(15)
C9 N1 C1 C2 -12.8(3)
C12 C13 C14 Sc1 -66.42(13)
C12 C13 C14 C15 -1.2(2)
C12 C13 C14 C17 173.64(18)
C13 C12 C16 Sc1 65.44(13)
C13 C12 C16 C15 0.1(2)
C13 C12 C16 C20 -174.69(18)
C13 C14 C15 Sc1 -65.74(12)
C13 C14 C15 C16 1.21(19)
C13 C14 C15 C21 178.49(16)
C14 C15 C16 Sc1 -66.84(12)
C14 C15 C16 C12 -0.80(19)
C14 C15 C16 C20 174.10(17)
C16 C12 C13 Sc1 -65.44(13)
C16 C12 C13 C14 0.7(2)
C16 C12 C13 C18 172.32(19)
C17 C14 C15 Sc1 119.42(18)
C17 C14 C15 C16 -173.63(17)
C17 C14 C15 C21 3.6(3)
C18 C13 C14 Sc1 122.3(2)
C18 C13 C14 C15 -172.49(19)
C18 C13 C14 C17 2.3(3)
C19 C12 C13 Sc1 122.97(19)
C19 C12 C13 C14 -170.91(18)
C19 C12 C13 C18 0.7(3)
C19 C12 C16 Sc1 -123.2(2)
C19 C12 C16 C15 171.39(18)
C19 C12 C16 C20 -3.4(3)
C21 C15 C16 Sc1 115.87(16)
C21 C15 C16 C12 -178.09(16)
C21 C15 C16 C20 -3.2(3)
